data_7155176
loop_
_publ_author_name
'Herrera, Lizzi'
'Stephens, David E.'
'D'Avila, Abigail'
'George, Kathryn G.'
'Arman, Hadi'
'Zhang, Yu'
'Perry, George'
'Lleonart, Ricardo'
'Larionov, Oleg V.'
'Fern\'andez, Patricia L'

_publ_section_title
;
 Insights into the structural patterns of the antileishmanial activity of
 bi- and tricyclic N-heterocycles.
;
_journal_issue 29
_journal_name_full 'Organic &amp; biomolecular chemistry'
_journal_page_first 7053
_journal_page_last 7060
_journal_paper_doi 10.1039/c6ob01149g
_journal_volume 14
_journal_year 2016
_chemical_formula_moiety 'C26 H26 N2 O'
_chemical_formula_sum 'C26 H26 N2 O'
_chemical_formula_weight 382.49
_space_group_crystal_system triclinic
_space_group_IT_number 2
_space_group_name_Hall '-P 1'
_space_group_name_H-M_alt 'P -1'
_symmetry_space_group_name_Hall '-P 1'
_symmetry_space_group_name_H-M 'P -1'
_atom_sites_solution_hydrogens geom
_atom_sites_solution_primary direct
_audit_creation_date 2016-01-08
_audit_creation_method
;
Olex2 1.2
(compiled 2015.01.26 svn.r3150 for OlexSys, GUI svn.r4998)
;
_audit_update_record
;
2016-03-03 deposited with the CCDC.
2016-06-27 downloaded from the CCDC.
;
_cell_angle_alpha 91.130(4)
_cell_angle_beta 90.978(5)
_cell_angle_gamma 96.993(4)
_cell_formula_units_Z 2
_cell_length_a 6.8190(12)
_cell_length_b 8.4731(15)
_cell_length_c 17.387(3)
_cell_measurement_reflns_used 4412
_cell_measurement_temperature 98
_cell_measurement_theta_max 40.2
_cell_measurement_theta_min 2.4
_cell_volume 996.7(3)
_computing_cell_refinement
;
CrystalClear-SM Expert 2.0 r15 (Rigaku, 2011)
;
_computing_data_collection
;
CrystalClear-SM Expert 2.0 r15 (Rigaku, 2011)
;
_computing_data_reduction
;
CrystalClear-SM Expert 2.0 r15 (Rigaku, 2011)
;
_computing_molecular_graphics 'Olex2 (Dolomanov et al., 2009)'
_computing_publication_material 'Olex2 (Dolomanov et al., 2009)'
_computing_structure_refinement 'ShelXL (Sheldrick, 2008)'
_computing_structure_solution 'ShelXT (Sheldrick, 2015)'
_diffrn_ambient_temperature 98
_diffrn_detector CCD
_diffrn_detector_area_resol_mean 28.5714
_diffrn_measured_fraction_theta_full 0.991
_diffrn_measured_fraction_theta_max 0.991
_diffrn_measurement_details
;
scan:
    Number of images: 246
               Slice: -68.0000 - 55.0000
         Image width: 0.5000
            Exp time: 30.0000
       Rotation axis: Omega
               Omega: 0.0000
               Kappa: 70.0000
                 Phi: 270.0000
                 XTD: 34.4933
              2theta: -34.7450
scan:
    Number of images: 150
               Slice: -68.0000 - 7.0000
         Image width: 0.5000
            Exp time: 30.0000
       Rotation axis: Omega
               Omega: 0.0000
               Kappa: 70.0000
                 Phi: 90.0000
                 XTD: 34.4933
              2theta: -34.7450
scan:
    Number of images: 128
               Slice: -9.0000 - 55.0000
         Image width: 0.5000
            Exp time: 30.0000
       Rotation axis: Omega
               Omega: 0.0000
               Kappa: 70.0000
                 Phi: 0.0000
                 XTD: 34.4933
              2theta: -34.7450
scan:
    Number of images: 106
               Slice: -85.0000 - -32.0000
         Image width: 0.5000
            Exp time: 30.0000
       Rotation axis: Omega
               Omega: 0.0000
               Kappa: 0.0000
                 Phi: 90.0000
                 XTD: 34.4933
              2theta: -34.7450
scan:
    Number of images: 62
               Slice: -25.0000 - 6.0000
         Image width: 0.5000
            Exp time: 30.0000
       Rotation axis: Omega
               Omega: 0.0000
               Kappa: 0.0000
                 Phi: 0.0000
                 XTD: 34.4933
              2theta: -34.7450
;
_diffrn_measurement_device
;
AFC12 (Right): Kappa 3 circle
;
_diffrn_measurement_device_type
;
Rigaku Saturn724 (2x2 bin mode)
;
_diffrn_measurement_method 'profile data from \w-scans'
_diffrn_measurement_specimen_support Fiber
_diffrn_orient_matrix_type d*Trek
_diffrn_orient_matrix_UB_11 -0.019987
_diffrn_orient_matrix_UB_12 0.077058
_diffrn_orient_matrix_UB_13 -0.124501
_diffrn_orient_matrix_UB_21 -0.107972
_diffrn_orient_matrix_UB_22 -0.042450
_diffrn_orient_matrix_UB_23 -0.026181
_diffrn_orient_matrix_UB_31 -0.025248
_diffrn_orient_matrix_UB_32 0.042702
_diffrn_orient_matrix_UB_33 0.029143
_diffrn_radiation_monochromator 'Graphite Monochromator'
_diffrn_radiation_type MoK\a
_diffrn_radiation_wavelength 0.71075
_diffrn_reflns_av_R_equivalents 0.0260
_diffrn_reflns_av_unetI/netI 0.0302
_diffrn_reflns_Laue_measured_fraction_full 0.991
_diffrn_reflns_Laue_measured_fraction_max 0.991
_diffrn_reflns_limit_h_max 7
_diffrn_reflns_limit_h_min -8
_diffrn_reflns_limit_k_max 11
_diffrn_reflns_limit_k_min -9
_diffrn_reflns_limit_l_max 22
_diffrn_reflns_limit_l_min -22
_diffrn_reflns_number 7900
_diffrn_reflns_point_group_measured_fraction_full 0.991
_diffrn_reflns_point_group_measured_fraction_max 0.991
_diffrn_reflns_theta_full 25.242
_diffrn_reflns_theta_max 27.494
_diffrn_reflns_theta_min 2.422
_diffrn_source 'Sealed Tube'
_diffrn_source_current 40.0
_diffrn_source_power 2.0
_diffrn_source_voltage 50.0
_exptl_absorpt_coefficient_mu 0.078
_exptl_absorpt_correction_T_max 1.000
_exptl_absorpt_correction_T_min 0.876
_exptl_absorpt_correction_type multi-scan
_exptl_absorpt_process_details 'ABSCOR (Higashi, 1995)'
_exptl_crystal_colour 'clear colourless'
_exptl_crystal_colour_lustre clear
_exptl_crystal_colour_primary colourless
_exptl_crystal_density_diffrn 1.274
_exptl_crystal_description plate
_exptl_crystal_F_000 408
_exptl_crystal_size_max 0.47
_exptl_crystal_size_mid 0.3
_exptl_crystal_size_min 0.1
_refine_diff_density_max 0.316
_refine_diff_density_min -0.213
_refine_diff_density_rms 0.044
_refine_ls_extinction_method none
_refine_ls_goodness_of_fit_ref 1.029
_refine_ls_hydrogen_treatment constr
_refine_ls_matrix_type full
_refine_ls_number_parameters 265
_refine_ls_number_reflns 4525
_refine_ls_number_restraints 0
_refine_ls_restrained_S_all 1.029
_refine_ls_R_factor_all 0.0489
_refine_ls_R_factor_gt 0.0448
_refine_ls_shift/su_max 0.002
_refine_ls_shift/su_mean 0.000
_refine_ls_structure_factor_coef Fsqd
_refine_ls_weighting_details 'w=1/[\s^2^(Fo^2^)+(0.0570P)^2^+0.3900P] where P=(Fo^2^+2Fc^2^)/3'
_refine_ls_weighting_scheme calc
_refine_ls_wR_factor_gt 0.1127
_refine_ls_wR_factor_ref 0.1168
_reflns_Friedel_coverage 0.000
_reflns_number_gt 4124
_reflns_number_total 4525
_reflns_threshold_expression 'I > 2\s(I)'
_cod_data_source_file c6ob01149g2.cif
_cod_data_source_block cd1400a
_cod_depositor_comments 'Adding full bibliography for 7155174--7155178.cif.'
_cod_original_cell_volume 996.8(3)
_cod_database_code 7155176
_shelx_space_group_comment
;
The symmetry employed for this shelxl refinement is uniquely defined
by the following loop, which should always be used as a source of
symmetry information in preference to the above space-group names.
They are only intended as comments.
;
_shelx_estimated_absorpt_t_max 0.992
_shelx_estimated_absorpt_t_min 0.964
_olex2_refinement_description
;
1. Fixed Uiso
 At 1.2 times of:
  All C(H) groups, All C(H,H) groups
 At 1.5 times of:
  All C(H,H,H) groups
2.a Ternary CH refined with riding coordinates:
 C10(H10)
2.b Secondary CH2 refined with riding coordinates:
 C18(H18A,H18B), C2(H2A,H2B)
2.c Aromatic/amide H refined with riding coordinates:
 C5(H5), C20(H20), C6(H6), C23(H23), C16(H16), C7(H7), C22(H22), C8(H8),
 C12(H12), C15(H15), C13(H13), C14(H14)
2.d Idealised Me refined as rotating group:
 C26(H26A,H26B,H26C), C17(H17A,H17B,H17C), C25(H25A,H25B,H25C)
;
_shelx_shelxl_version_number 2014/7
_olex2_exptl_crystal_mounting_method 'nylon loop'
_olex2_submission_special_instructions 'No special instructions were received'

loop_
_space_group_symop_operation_xyz
'x, y, z'
'-x, -y, -z'

loop_
_atom_site_label
_atom_site_type_symbol
_atom_site_fract_x
_atom_site_fract_y
_atom_site_fract_z
_atom_site_U_iso_or_equiv
_atom_site_adp_type
_atom_site_occupancy
_atom_site_site_symmetry_order
_atom_site_calc_flag
_atom_site_refinement_flags_posn
O1 O 0.64768(13) 0.90408(10) 0.79100(5) 0.0204(2) Uani 1 1 d .
N2 N 0.48170(15) 0.64328(12) 0.76364(6) 0.0190(2) Uani 1 1 d .
N1 N 0.64608(15) 0.96685(12) 0.71442(6) 0.0199(2) Uani 1 1 d .
C4 C 0.19393(17) 0.73055(13) 0.72280(7) 0.0162(2) Uani 1 1 d .
C24 C 0.71411(17) 0.30767(14) 0.85620(7) 0.0170(2) Uani 1 1 d .
C19 C 0.58172(17) 0.41875(13) 0.84072(7) 0.0161(2) Uani 1 1 d .
C3 C 0.27772(17) 0.84847(14) 0.78551(7) 0.0172(2) Uani 1 1 d .
C9 C 0.31874(17) 0.61164(14) 0.71469(7) 0.0167(2) Uani 1 1 d .
C5 C 0.02385(17) 0.72588(14) 0.67820(7) 0.0185(2) Uani 1 1 d .
H5 H -0.0580 0.8055 0.6831 0.022 Uiso 1 1 calc R
C20 C 0.41429(17) 0.42194(14) 0.88529(7) 0.0184(2) Uani 1 1 d .
H20 H 0.3268 0.4948 0.8741 0.022 Uiso 1 1 calc R
C11 C 0.47279(19) 1.10373(14) 0.62403(7) 0.0198(2) Uani 1 1 d .
C6 C -0.02357(18) 0.59914(15) 0.62539(7) 0.0207(3) Uani 1 1 d .
H6 H -0.1379 0.5941 0.5950 0.025 Uiso 1 1 calc R
C1 C 0.48558(18) 1.02654(13) 0.69929(7) 0.0180(2) Uani 1 1 d .
C18 C 0.62871(17) 0.53691(14) 0.77701(7) 0.0195(2) Uani 1 1 d .
H18A H 0.7539 0.6002 0.7895 0.023 Uiso 1 1 calc R
H18B H 0.6452 0.4781 0.7296 0.023 Uiso 1 1 calc R
C21 C 0.37397(18) 0.31916(15) 0.94624(7) 0.0198(2) Uani 1 1 d .
C23 C 0.67194(19) 0.20373(14) 0.91640(7) 0.0204(2) Uani 1 1 d .
H23 H 0.7569 0.1287 0.9271 0.024 Uiso 1 1 calc R
C16 C 0.2957(2) 1.08955(15) 0.58183(8) 0.0246(3) Uani 1 1 d .
H16 H 0.1828 1.0336 0.6018 0.029 Uiso 1 1 calc R
C26 C 0.89666(18) 0.30058(15) 0.80929(7) 0.0216(3) Uani 1 1 d .
H26A H 0.8589 0.2701 0.7571 0.032 Uiso 1 1 calc GR
H26B H 0.9736 0.2238 0.8306 0.032 Uiso 1 1 calc GR
H26C H 0.9738 0.4033 0.8102 0.032 Uiso 1 1 calc GR
C2 C 0.32020(17) 1.01826(14) 0.75560(7) 0.0182(2) Uani 1 1 d .
H2A H 0.2024 1.0485 0.7307 0.022 Uiso 1 1 calc R
H2B H 0.3565 1.0920 0.7983 0.022 Uiso 1 1 calc R
C7 C 0.10021(19) 0.48121(15) 0.61844(7) 0.0211(3) Uani 1 1 d .
H7 H 0.0669 0.3976 0.5834 0.025 Uiso 1 1 calc R
C22 C 0.50522(19) 0.20973(15) 0.96096(7) 0.0211(3) Uani 1 1 d .
H22 H 0.4814 0.1395 1.0011 0.025 Uiso 1 1 calc R
C8 C 0.27345(18) 0.48502(14) 0.66280(7) 0.0206(3) Uani 1 1 d .
H8 H 0.3556 0.4056 0.6578 0.025 Uiso 1 1 calc R
C10 C 0.47932(17) 0.78984(14) 0.80653(7) 0.0180(2) Uani 1 1 d .
H10 H 0.4809 0.7667 0.8615 0.022 Uiso 1 1 calc R
C17 C 0.14184(19) 0.84519(16) 0.85501(7) 0.0225(3) Uani 1 1 d .
H17A H 0.0166 0.8763 0.8395 0.034 Uiso 1 1 calc GR
H17B H 0.2014 0.9177 0.8943 0.034 Uiso 1 1 calc GR
H17C H 0.1225 0.7396 0.8748 0.034 Uiso 1 1 calc GR
C12 C 0.6404(2) 1.19111(16) 0.59419(8) 0.0245(3) Uani 1 1 d .
H12 H 0.7594 1.2015 0.6218 0.029 Uiso 1 1 calc R
C15 C 0.2868(2) 1.15831(16) 0.51022(8) 0.0294(3) Uani 1 1 d .
H15 H 0.1690 1.1458 0.4817 0.035 Uiso 1 1 calc R
C25 C 0.1958(2) 0.32953(18) 0.99541(8) 0.0271(3) Uani 1 1 d .
H25A H 0.2232 0.4165 1.0318 0.041 Uiso 1 1 calc GR
H25B H 0.1660 0.2321 1.0225 0.041 Uiso 1 1 calc GR
H25C H 0.0848 0.3466 0.9633 0.041 Uiso 1 1 calc GR
C13 C 0.6294(2) 1.26240(17) 0.52334(8) 0.0305(3) Uani 1 1 d .
H13 H 0.7408 1.3218 0.5040 0.037 Uiso 1 1 calc R
C14 C 0.4534(2) 1.24559(17) 0.48121(8) 0.0304(3) Uani 1 1 d .
H14 H 0.4471 1.2928 0.4335 0.036 Uiso 1 1 calc R

loop_
_atom_site_aniso_label
_atom_site_aniso_U_11
_atom_site_aniso_U_22
_atom_site_aniso_U_33
_atom_site_aniso_U_23
_atom_site_aniso_U_13
_atom_site_aniso_U_12
O1 0.0169(4) 0.0201(4) 0.0239(4) 0.0024(3) -0.0016(3) 0.0006(3)
N2 0.0179(5) 0.0156(5) 0.0240(5) 0.0024(4) -0.0013(4) 0.0045(4)
N1 0.0197(5) 0.0165(5) 0.0233(5) 0.0023(4) 0.0032(4) 0.0012(4)
C4 0.0166(5) 0.0149(5) 0.0171(5) 0.0031(4) 0.0043(4) 0.0010(4)
C24 0.0157(5) 0.0157(5) 0.0195(5) -0.0021(4) -0.0014(4) 0.0022(4)
C19 0.0143(5) 0.0147(5) 0.0191(5) 0.0007(4) -0.0003(4) 0.0002(4)
C3 0.0153(5) 0.0186(6) 0.0180(5) 0.0011(4) 0.0022(4) 0.0031(4)
C9 0.0153(5) 0.0165(5) 0.0185(5) 0.0058(4) 0.0039(4) 0.0011(4)
C5 0.0155(5) 0.0191(6) 0.0212(6) 0.0041(4) 0.0039(4) 0.0027(4)
C20 0.0149(5) 0.0170(6) 0.0235(6) 0.0006(4) 0.0002(4) 0.0025(4)
C11 0.0255(6) 0.0127(5) 0.0218(6) -0.0007(4) 0.0039(5) 0.0040(4)
C6 0.0173(6) 0.0234(6) 0.0206(6) 0.0040(5) 0.0008(4) -0.0015(4)
C1 0.0195(6) 0.0117(5) 0.0224(6) -0.0017(4) 0.0018(4) 0.0002(4)
C18 0.0145(5) 0.0192(6) 0.0256(6) 0.0059(5) 0.0031(4) 0.0038(4)
C21 0.0182(6) 0.0213(6) 0.0188(5) -0.0015(4) 0.0019(4) -0.0016(4)
C23 0.0224(6) 0.0172(6) 0.0219(6) 0.0004(4) -0.0030(5) 0.0050(4)
C16 0.0286(7) 0.0174(6) 0.0270(6) 0.0014(5) -0.0011(5) 0.0000(5)
C26 0.0177(6) 0.0228(6) 0.0254(6) 0.0002(5) 0.0010(5) 0.0070(5)
C2 0.0171(5) 0.0165(6) 0.0215(6) -0.0009(4) 0.0011(4) 0.0038(4)
C7 0.0229(6) 0.0187(6) 0.0208(6) -0.0006(4) 0.0035(5) -0.0017(5)
C22 0.0259(6) 0.0189(6) 0.0180(5) 0.0026(4) -0.0002(5) -0.0002(5)
C8 0.0199(6) 0.0165(6) 0.0255(6) 0.0010(5) 0.0049(5) 0.0022(4)
C10 0.0167(6) 0.0183(6) 0.0191(5) 0.0028(4) 0.0006(4) 0.0020(4)
C17 0.0211(6) 0.0265(6) 0.0204(6) 0.0005(5) 0.0046(5) 0.0047(5)
C12 0.0243(6) 0.0240(6) 0.0257(6) 0.0011(5) 0.0067(5) 0.0041(5)
C15 0.0381(8) 0.0235(7) 0.0265(7) 0.0000(5) -0.0056(6) 0.0045(5)
C25 0.0216(6) 0.0353(7) 0.0237(6) 0.0013(5) 0.0059(5) 0.0004(5)
C13 0.0340(8) 0.0292(7) 0.0293(7) 0.0056(6) 0.0143(6) 0.0056(6)
C14 0.0462(9) 0.0263(7) 0.0209(6) 0.0036(5) 0.0065(6) 0.0116(6)

loop_
_atom_type_symbol
_atom_type_description
_atom_type_scat_dispersion_real
_atom_type_scat_dispersion_imag
_atom_type_scat_source
N N 0.0061 0.0033 'International Tables Vol C Tables 4.2.6.8 and 6.1.1.4'
O O 0.0106 0.0060 'International Tables Vol C Tables 4.2.6.8 and 6.1.1.4'
C C 0.0033 0.0016 'International Tables Vol C Tables 4.2.6.8 and 6.1.1.4'
H H 0.0000 0.0000 'International Tables Vol C Tables 4.2.6.8 and 6.1.1.4'

loop_
_geom_angle_atom_site_label_1
_geom_angle_atom_site_label_2
_geom_angle_atom_site_label_3
_geom_angle
C10 O1 N1 113.89(9)
C9 N2 C18 125.21(10)
C9 N2 C10 111.92(10)
C10 N2 C18 122.61(10)
C1 N1 O1 111.95(10)
C9 C4 C3 109.10(10)
C5 C4 C3 130.37(11)
C5 C4 C9 120.52(11)
C19 C24 C26 121.31(11)
C23 C24 C19 118.13(11)
C23 C24 C26 120.56(10)
C24 C19 C18 118.92(10)
C20 C19 C24 119.76(11)
C20 C19 C18 121.28(10)
C4 C3 C2 112.14(9)
C4 C3 C10 102.91(9)
C4 C3 C17 111.58(10)
C2 C3 C10 107.89(9)
C17 C3 C2 110.44(10)
C17 C3 C10 111.62(10)
N2 C9 C4 110.25(10)
N2 C9 C8 128.54(11)
C8 C9 C4 121.21(11)
C4 C5 H5 120.5
C4 C5 C6 118.94(11)
C6 C5 H5 120.5
C19 C20 H20 119.0
C19 C20 C21 121.96(11)
C21 C20 H20 119.0
C16 C11 C1 120.93(11)
C16 C11 C12 119.18(12)
C12 C11 C1 119.89(12)
C5 C6 H6 120.0
C7 C6 C5 119.99(11)
C7 C6 H6 120.0
N1 C1 C11 116.68(11)
N1 C1 C2 121.33(11)
C11 C1 C2 121.98(10)
N2 C18 C19 115.10(10)
N2 C18 H18A 108.5
N2 C18 H18B 108.5
C19 C18 H18A 108.5
C19 C18 H18B 108.5
H18A C18 H18B 107.5
C20 C21 C25 120.79(11)
C22 C21 C20 117.85(11)
C22 C21 C25 121.34(11)
C24 C23 H23 119.3
C22 C23 C24 121.39(11)
C22 C23 H23 119.3
C11 C16 H16 119.8
C15 C16 C11 120.48(13)
C15 C16 H16 119.8
C24 C26 H26A 109.5
C24 C26 H26B 109.5
C24 C26 H26C 109.5
H26A C26 H26B 109.5
H26A C26 H26C 109.5
H26B C26 H26C 109.5
C3 C2 H2A 109.7
C3 C2 H2B 109.7
C1 C2 C3 109.78(9)
C1 C2 H2A 109.7
C1 C2 H2B 109.7
H2A C2 H2B 108.2
C6 C7 H7 119.2
C6 C7 C8 121.68(12)
C8 C7 H7 119.2
C21 C22 C23 120.90(11)
C21 C22 H22 119.5
C23 C22 H22 119.5
C9 C8 C7 117.65(11)
C9 C8 H8 121.2
C7 C8 H8 121.2
O1 C10 C3 113.51(9)
O1 C10 H10 108.5
N2 C10 O1 112.35(10)
N2 C10 C3 105.40(9)
N2 C10 H10 108.5
C3 C10 H10 108.5
C3 C17 H17A 109.5
C3 C17 H17B 109.5
C3 C17 H17C 109.5
H17A C17 H17B 109.5
H17A C17 H17C 109.5
H17B C17 H17C 109.5
C11 C12 H12 120.0
C13 C12 C11 120.05(13)
C13 C12 H12 120.0
C16 C15 H15 120.0
C14 C15 C16 119.97(14)
C14 C15 H15 120.0
C21 C25 H25A 109.5
C21 C25 H25B 109.5
C21 C25 H25C 109.5
H25A C25 H25B 109.5
H25A C25 H25C 109.5
H25B C25 H25C 109.5
C12 C13 H13 119.8
C14 C13 C12 120.37(13)
C14 C13 H13 119.8
C15 C14 H14 120.0
C13 C14 C15 119.92(13)
C13 C14 H14 120.0

loop_
_geom_bond_atom_site_label_1
_geom_bond_atom_site_label_2
_geom_bond_distance
O1 N1 1.4438(13)
O1 C10 1.4416(14)
N2 C9 1.3846(16)
N2 C18 1.4462(15)
N2 C10 1.4378(15)
N1 C1 1.2857(16)
C4 C3 1.5200(16)
C4 C9 1.4024(16)
C4 C5 1.3802(17)
C24 C19 1.4078(16)
C24 C23 1.3924(17)
C24 C26 1.5064(16)
C19 C20 1.3934(16)
C19 C18 1.5198(16)
C3 C2 1.5354(17)
C3 C10 1.5577(16)
C3 C17 1.5339(16)
C9 C8 1.3900(17)
C5 H5 0.9300
C5 C6 1.4026(17)
C20 H20 0.9300
C20 C21 1.3948(17)
C11 C1 1.4803(17)
C11 C16 1.3933(19)
C11 C12 1.3975(18)
C6 H6 0.9300
C6 C7 1.3891(18)
C1 C2 1.5021(16)
C18 H18A 0.9700
C18 H18B 0.9700
C21 C22 1.3892(17)
C21 C25 1.5076(17)
C23 H23 0.9300
C23 C22 1.3921(18)
C16 H16 0.9300
C16 C15 1.3886(19)
C26 H26A 0.9600
C26 H26B 0.9600
C26 H26C 0.9600
C2 H2A 0.9700
C2 H2B 0.9700
C7 H7 0.9300
C7 C8 1.3964(18)
C22 H22 0.9300
C8 H8 0.9300
C10 H10 0.9800
C17 H17A 0.9600
C17 H17B 0.9600
C17 H17C 0.9600
C12 H12 0.9300
C12 C13 1.3875(19)
C15 H15 0.9300
C15 C14 1.387(2)
C25 H25A 0.9600
C25 H25B 0.9600
C25 H25C 0.9600
C13 H13 0.9300
C13 C14 1.386(2)
C14 H14 0.9300

loop_
_geom_torsion_atom_site_label_1
_geom_torsion_atom_site_label_2
_geom_torsion_atom_site_label_3
_geom_torsion_atom_site_label_4
_geom_torsion
O1 N1 C1 C11 176.25(9)
O1 N1 C1 C2 -3.58(15)
N2 C9 C8 C7 -178.81(11)
N1 O1 C10 N2 69.15(12)
N1 O1 C10 C3 -50.31(12)
N1 C1 C2 C3 -47.46(15)
C4 C3 C2 C1 -66.93(12)
C4 C3 C10 O1 117.10(10)
C4 C3 C10 N2 -6.26(11)
C4 C9 C8 C7 0.63(17)
C4 C5 C6 C7 -0.21(17)
C24 C19 C20 C21 0.94(18)
C24 C19 C18 N2 178.23(10)
C24 C23 C22 C21 0.62(19)
C19 C24 C23 C22 -0.76(18)
C19 C20 C21 C22 -1.08(18)
C19 C20 C21 C25 177.63(11)
C3 C4 C9 N2 -2.63(13)
C3 C4 C9 C8 177.83(10)
C3 C4 C5 C6 -177.81(11)
C9 N2 C18 C19 -87.94(14)
C9 N2 C10 O1 -118.89(11)
C9 N2 C10 C3 5.20(13)
C9 C4 C3 C2 121.18(10)
C9 C4 C3 C10 5.48(12)
C9 C4 C3 C17 -114.33(11)
C9 C4 C5 C6 0.87(17)
C5 C4 C3 C2 -60.02(16)
C5 C4 C3 C10 -175.72(12)
C5 C4 C3 C17 64.47(16)
C5 C4 C9 N2 178.43(10)
C5 C4 C9 C8 -1.10(17)
C5 C6 C7 C8 -0.24(18)
C20 C19 C18 N2 -3.83(17)
C20 C21 C22 C23 0.30(18)
C11 C1 C2 C3 132.72(11)
C11 C16 C15 C14 -1.8(2)
C11 C12 C13 C14 -1.0(2)
C6 C7 C8 C9 0.03(18)
C1 C11 C16 C15 -178.01(12)
C1 C11 C12 C13 179.40(11)
C18 N2 C9 C4 172.43(10)
C18 N2 C9 C8 -8.08(19)
C18 N2 C10 O1 66.74(14)
C18 N2 C10 C3 -169.17(10)
C18 C19 C20 C21 -176.97(11)
C23 C24 C19 C20 -0.01(17)
C23 C24 C19 C18 177.95(11)
C16 C11 C1 N1 142.27(12)
C16 C11 C1 C2 -37.89(16)
C16 C11 C12 C13 -0.05(18)
C16 C15 C14 C13 0.8(2)
C26 C24 C19 C20 180.00(11)
C26 C24 C19 C18 -2.04(17)
C26 C24 C23 C22 179.24(11)
C2 C3 C10 O1 -1.61(13)
C2 C3 C10 N2 -124.96(10)
C10 O1 N1 C1 54.60(13)
C10 N2 C9 C4 -1.77(14)
C10 N2 C9 C8 177.72(11)
C10 N2 C18 C19 85.67(14)
C10 C3 C2 C1 45.71(12)
C17 C3 C2 C1 167.95(10)
C17 C3 C10 O1 -123.12(11)
C17 C3 C10 N2 113.53(11)
C12 C11 C1 N1 -37.17(16)
C12 C11 C1 C2 142.67(12)
C12 C11 C16 C15 1.43(19)
C12 C13 C14 C15 0.6(2)
C25 C21 C22 C23 -178.40(12)
